data_7233329
loop_
_publ_author_name
'Prathap, Annamalai'
'Ravi, Arthi'
'Pathan, Javed R.'
'Sureshan, Kana M.'

_publ_section_title
;
 Halobenzyl alcohols as structurally simple organogelators
;
_journal_issue 35
_journal_name_full CrystEngComm
_journal_page_first 5310
_journal_paper_doi 10.1039/C9CE01008D
_journal_volume 21
_journal_year 2019
_chemical_formula_moiety 'C7 H7 I O'
_chemical_formula_sum 'C7 H7 I O'
_chemical_formula_weight 234.03
_space_group_crystal_system monoclinic
_space_group_IT_number 14
_space_group_name_Hall '-P 2yn'
_space_group_name_H-M_alt 'P 1 21/n 1'
_symmetry_space_group_name_Hall '-P 2yn'
_symmetry_space_group_name_H-M 'P 1 21/n 1'
_atom_sites_solution_hydrogens mixed
_audit_creation_method SHELXL-2014/7
_audit_update_record
;
2019-06-28 deposited with the CCDC.    2019-08-02 downloaded from the CCDC.
;
_cell_angle_alpha 90
_cell_angle_beta 109.94(2)
_cell_angle_gamma 90
_cell_formula_units_Z 4
_cell_length_a 12.803(9)
_cell_length_b 4.630(3)
_cell_length_c 13.233(9)
_cell_measurement_reflns_used 3234
_cell_measurement_temperature 296(2)
_cell_measurement_theta_max 25.53
_cell_measurement_theta_min 2.7
_cell_volume 737.4(9)
_computing_cell_refinement 'APEX3/SAINT (Bruker, 2016)'
_computing_data_collection 'APEX3 (Bruker, 2016)'
_computing_data_reduction 'SAINT/XPREP (Bruker, 2016)'
_computing_molecular_graphics 'ORTEP3 (Farrugia, 1997) and Mercury (Bruno et al., 2002)'
_computing_publication_material 'SHELXL-2014 (Sheldrick, 2014)'
_computing_structure_refinement 'SHELXL-2014/7 (Sheldrick, 2014)'
_computing_structure_solution 'SHELXT 2014/5 (Sheldrick, 2014)'
_diffrn_ambient_temperature 296(2)
_diffrn_detector_area_resol_mean 0
_diffrn_measured_fraction_theta_full 0.999
_diffrn_measured_fraction_theta_max 0.990
_diffrn_measurement_device_type 'Bruker KAPPA APEX-II CCD'
_diffrn_measurement_method '\f and \w scans'
_diffrn_radiation_type MoK\a
_diffrn_radiation_wavelength 0.71073
_diffrn_reflns_av_R_equivalents 0.0506
_diffrn_reflns_av_unetI/netI 0.0320
_diffrn_reflns_Laue_measured_fraction_full 0.999
_diffrn_reflns_Laue_measured_fraction_max 0.990
_diffrn_reflns_limit_h_max 16
_diffrn_reflns_limit_h_min -16
_diffrn_reflns_limit_k_max 6
_diffrn_reflns_limit_k_min -6
_diffrn_reflns_limit_l_max 17
_diffrn_reflns_limit_l_min -16
_diffrn_reflns_number 12224
_diffrn_reflns_point_group_measured_fraction_full 0.999
_diffrn_reflns_point_group_measured_fraction_max 0.990
_diffrn_reflns_theta_full 25.242
_diffrn_reflns_theta_max 27.799
_diffrn_reflns_theta_min 2.727
_diffrn_source 'sealed tube'
_exptl_absorpt_coefficient_mu 4.257
_exptl_absorpt_correction_T_max 0.815
_exptl_absorpt_correction_T_min 0.483
_exptl_absorpt_correction_type multi-scan
_exptl_absorpt_process_details 'SADABS (Bruker, 2016)'
_exptl_crystal_colour colourless
_exptl_crystal_density_diffrn 2.108
_exptl_crystal_density_meas 2.107
_exptl_crystal_density_method none
_exptl_crystal_description thin-needle
_exptl_crystal_F_000 440
_exptl_crystal_size_max 0.200
_exptl_crystal_size_mid 0.100
_exptl_crystal_size_min 0.050
_refine_diff_density_max 0.621
_refine_diff_density_min -0.602
_refine_diff_density_rms 0.096
_refine_ls_extinction_method none
_refine_ls_goodness_of_fit_ref 1.028
_refine_ls_hydrogen_treatment mixed
_refine_ls_matrix_type full
_refine_ls_number_parameters 90
_refine_ls_number_reflns 1719
_refine_ls_number_restraints 3
_refine_ls_restrained_S_all 1.028
_refine_ls_R_factor_all 0.0480
_refine_ls_R_factor_gt 0.0296
_refine_ls_shift/su_max 0.001
_refine_ls_shift/su_mean 0.000
_refine_ls_structure_factor_coef Fsqd
_refine_ls_weighting_details 'w=1/[\s^2^(Fo^2^)+(0.0246P)^2^+0.9206P] where P=(Fo^2^+2Fc^2^)/3'
_refine_ls_weighting_scheme calc
_refine_ls_wR_factor_gt 0.0612
_refine_ls_wR_factor_ref 0.0674
_reflns_Friedel_coverage 0.000
_reflns_number_gt 1271
_reflns_number_total 1719
_reflns_threshold_expression 'I > 2\s(I)'
_cod_data_source_file c9ce01008d2.cif
_cod_data_source_block 2iodobenzylalcohol
_cod_depositor_comments 'Adding full bibliography for 7233329--7233334.cif.'
_cod_database_code 7233329
_shelx_shelxl_version_number 2014/7
_shelx_space_group_comment
;
The symmetry employed for this shelxl refinement is uniquely defined
by the following loop, which should always be used as a source of
symmetry information in preference to the above space-group names.
They are only intended as comments.
;
_shelx_estimated_absorpt_t_min 0.483
_shelx_estimated_absorpt_t_max 0.815

loop_
_space_group_symop_operation_xyz
'x, y, z'
'-x+1/2, y+1/2, -z+1/2'
'-x, -y, -z'
'x-1/2, -y-1/2, z-1/2'

loop_
_atom_site_label
_atom_site_type_symbol
_atom_site_fract_x
_atom_site_fract_y
_atom_site_fract_z
_atom_site_U_iso_or_equiv
_atom_site_adp_type
_atom_site_occupancy
_atom_site_site_symmetry_order
_atom_site_calc_flag
_atom_site_refinement_flags_posn
_atom_site_refinement_flags_adp
_atom_site_refinement_flags_occupancy
_atom_site_disorder_assembly
_atom_site_disorder_group
I2 I 0.71042(2) 0.62859(7) 0.91343(2) 0.05238(12) Uani 1 1 d . . . . .
O1 O 0.4873(3) 0.7478(7) 0.5491(2) 0.0475(8) Uani 1 1 d D . . . .
C1 C 0.5008(3) 0.5261(8) 0.7196(3) 0.0295(8) Uani 1 1 d . . . . .
C2 C 0.5525(3) 0.4624(8) 0.8270(3) 0.0339(8) Uani 1 1 d . . . . .
C6 C 0.3986(3) 0.3961(8) 0.6679(3) 0.0381(9) Uani 1 1 d . . . . .
H6 H 0.3614 0.4330 0.5954 0.046 Uiso 1 1 calc R U . . .
C4 C 0.4018(4) 0.1612(9) 0.8277(3) 0.0452(10) Uani 1 1 d . . . . .
H4 H 0.3677 0.0430 0.8641 0.054 Uiso 1 1 calc R U . . .
C7 C 0.5521(3) 0.7279(9) 0.6602(3) 0.0398(9) Uani 1 1 d . . . . .
H7A H 0.5595 0.9184 0.6923 0.048 Uiso 1 1 calc R U . . .
H7B H 0.6260 0.6595 0.6674 0.048 Uiso 1 1 calc DR U . . .
C5 C 0.3513(3) 0.2130(10) 0.7226(4) 0.0461(10) Uani 1 1 d . . . . .
H5 H 0.2837 0.1246 0.6861 0.055 Uiso 1 1 calc R U . . .
C3 C 0.5040(4) 0.2825(10) 0.8823(3) 0.0449(10) Uani 1 1 d . . . . .
H3 H 0.5398 0.2442 0.9549 0.054 Uiso 1 1 calc R U . . .
H1 H 0.513(9) 0.917(15) 0.525(9) 0.07(4) Uiso 0.5 1 d D . P A 1
H1' H 0.525(4) 0.628(15) 0.515(2) 0.07(3) Uiso 0.5 1 d D . P B 2

loop_
_atom_site_aniso_label
_atom_site_aniso_U_11
_atom_site_aniso_U_22
_atom_site_aniso_U_33
_atom_site_aniso_U_23
_atom_site_aniso_U_13
_atom_site_aniso_U_12
I2 0.04447(18) 0.0593(2) 0.04300(17) -0.00665(14) 0.00155(12) -0.00321(14)
O1 0.070(2) 0.0400(17) 0.0311(14) 0.0089(13) 0.0156(15) -0.0024(16)
C1 0.036(2) 0.0225(17) 0.0315(18) 0.0009(14) 0.0130(15) 0.0074(15)
C2 0.036(2) 0.033(2) 0.0304(19) -0.0016(16) 0.0070(16) 0.0050(16)
C6 0.036(2) 0.040(2) 0.0342(19) 0.0026(18) 0.0066(16) 0.0045(18)
C4 0.050(2) 0.050(3) 0.046(2) 0.006(2) 0.029(2) -0.006(2)
C7 0.049(2) 0.035(2) 0.035(2) 0.0042(17) 0.0133(19) 0.0006(18)
C5 0.034(2) 0.048(3) 0.055(3) 0.002(2) 0.014(2) -0.0041(19)
C3 0.052(3) 0.048(3) 0.034(2) 0.0103(19) 0.0139(19) 0.007(2)

loop_
_atom_type_symbol
_atom_type_description
_atom_type_scat_dispersion_real
_atom_type_scat_dispersion_imag
_atom_type_scat_source
C C 0.0033 0.0016 'International Tables Vol C Tables 4.2.6.8 and 6.1.1.4'
H H 0.0000 0.0000 'International Tables Vol C Tables 4.2.6.8 and 6.1.1.4'
O O 0.0106 0.0060 'International Tables Vol C Tables 4.2.6.8 and 6.1.1.4'
I I -0.4742 1.8119 'International Tables Vol C Tables 4.2.6.8 and 6.1.1.4'

loop_
_geom_angle_atom_site_label_1
_geom_angle_atom_site_label_2
_geom_angle_atom_site_label_3
_geom_angle
C7 O1 H1 105(7)
C7 O1 H1' 104.1(14)
C2 C1 C6 117.1(4)
C2 C1 C7 121.9(3)
C6 C1 C7 121.0(3)
C1 C2 C3 121.8(4)
C1 C2 I2 121.2(3)
C3 C2 I2 117.0(3)
C5 C6 C1 121.0(4)
C5 C6 H6 119.5
C1 C6 H6 119.5
C5 C4 C3 120.3(4)
C5 C4 H4 119.8
C3 C4 H4 119.8
O1 C7 C1 112.0(3)
O1 C7 H7A 109.2
C1 C7 H7A 109.2
O1 C7 H7B 109.2
C1 C7 H7B 109.2
H7A C7 H7B 107.9
C4 C5 C6 120.8(4)
C4 C5 H5 119.6
C6 C5 H5 119.6
C4 C3 C2 119.0(4)
C4 C3 H3 120.5
C2 C3 H3 120.5

loop_
_geom_bond_atom_site_label_1
_geom_bond_atom_site_label_2
_geom_bond_distance
I2 C2 2.099(4)
O1 C7 1.423(5)
O1 H1 0.94(2)
O1 H1' 0.94(2)
C1 C2 1.380(5)
C1 C6 1.390(5)
C1 C7 1.509(5)
C2 C3 1.387(6)
C6 C5 1.381(6)
C6 H6 0.9300
C4 C5 1.341(6)
C4 C3 1.381(6)
C4 H4 0.9300
C7 H7A 0.9700
C7 H7B 0.9700
C5 H5 0.9300
C3 H3 0.9300

loop_
_geom_hbond_atom_site_label_D
_geom_hbond_atom_site_label_H
_geom_hbond_atom_site_label_A
_geom_hbond_distance_DH
_geom_hbond_distance_HA
_geom_hbond_distance_DA
_geom_hbond_angle_DHA
_geom_hbond_site_symmetry_A
O1 H1 O1 0.94(2) 1.84(4) 2.745(6) 161(10) 3_676
O1 H1' O1 0.94(2) 1.92(5) 2.711(7) 140(7) 3_666
O1 H1 O1 0.94(2) 1.84(4) 2.745(6) 161(10) 3_676
O1 H1' O1 0.94(2) 1.92(5) 2.711(7) 140(7) 3_666
